data_1515049
loop_
_publ_author_name
'Cheng, Jianhua'
'Wang, Haiyu'
'Nishiura, Masayoshi'
'Hou, Zhaomin'

_publ_section_title
;
 Binuclear rare-earth polyhydride complexes bearing both terminal and
 bridging hydride ligands
;
_journal_issue 7
_journal_name_full 'Chemical Science'
_journal_page_first 2230
_journal_paper_doi 10.1039/c2sc20300f
_journal_volume 3
_journal_year 2012
_chemical_formula_sum 'C74 H106 N4 O3 Y2'
_chemical_formula_weight 1277.45
_chemical_name_common ((Ph-NCN)YH2)2(THF)3
_chemical_name_systematic
;
?
;
_space_group_IT_number 2
_symmetry_cell_setting triclinic
_symmetry_space_group_name_Hall '-P 1'
_symmetry_space_group_name_H-M 'P -1'
_atom_sites_solution_hydrogens geom
_atom_sites_solution_primary direct
_atom_sites_solution_secondary difmap
_audit_creation_method SHELXL-97
_cell_angle_alpha 76.137(2)
_cell_angle_beta 76.659(2)
_cell_angle_gamma 83.229(2)
_cell_formula_units_Z 2
_cell_length_a 12.5958(16)
_cell_length_b 15.800(2)
_cell_length_c 20.902(3)
_cell_measurement_temperature 163(2)
_cell_volume 3921.0(9)
_computing_cell_refinement 'Bruker SMART'
_computing_data_collection 'Bruker SMART'
_computing_data_reduction 'Bruker SHELXTL'
_computing_molecular_graphics 'Ortep-3 for Windows (Farrugia, 1997)'
_computing_publication_material 'WinGX publication routines (Farrugia, 1999)'
_computing_structure_refinement 'SHELXL-97 (Sheldrick, 2008)'
_computing_structure_solution 'SHELXS-97 (Sheldrick, 2008)'
_diffrn_ambient_temperature 163(2)
_diffrn_measured_fraction_theta_full 0.979
_diffrn_measured_fraction_theta_max 0.979
_diffrn_measurement_device_type 'CCD area detector'
_diffrn_measurement_method 'phi and omega scans'
_diffrn_radiation_monochromator graphite
_diffrn_radiation_source 'fine-focus sealed tube'
_diffrn_radiation_type MoK\a
_diffrn_radiation_wavelength 0.71073
_diffrn_reflns_av_R_equivalents 0.0311
_diffrn_reflns_av_sigmaI/netI 0.0773
_diffrn_reflns_limit_h_max 14
_diffrn_reflns_limit_h_min -14
_diffrn_reflns_limit_k_max 18
_diffrn_reflns_limit_k_min -18
_diffrn_reflns_limit_l_max 17
_diffrn_reflns_limit_l_min -24
_diffrn_reflns_number 21111
_diffrn_reflns_theta_full 25.00
_diffrn_reflns_theta_max 25.00
_diffrn_reflns_theta_min 1.33
_exptl_absorpt_coefficient_mu 1.515
_exptl_absorpt_correction_T_max 0.6429
_exptl_absorpt_correction_T_min 0.5825
_exptl_absorpt_correction_type empirical
_exptl_absorpt_process_details 'SADABS (Sheldrick, 2008)'
_exptl_crystal_colour Colorless
_exptl_crystal_density_diffrn 1.082
_exptl_crystal_density_method 'not measured'
_exptl_crystal_description Plate
_exptl_crystal_F_000 1360
_exptl_crystal_size_max 0.40
_exptl_crystal_size_mid 0.35
_exptl_crystal_size_min 0.32
_platon_squeeze_details
;
One disorder hexane molecule per formual unit of [(Ph-NCN)YH2]2(THF)3
was not modelled and the disordered density was taken into account
using the SQUEEZE/PLATON procedure.(Sluis, P. van der; Spek,
A. L. Acta Crystallogr. 1990, A46, 194?01) as implemented in PLATON
(Spek, A.L. Acta Crystallogr. 1990, A46, C34; Spek,
A.L. J. Appl. Cryst. 2003, 36, 7?3. PLATON - a multipurpose
crystallographic tool. Utrecht University, Utrecht, The Netherlands).
;
_refine_diff_density_max 0.861
_refine_diff_density_min -0.561
_refine_diff_density_rms 0.076
_refine_ls_extinction_method none
_refine_ls_goodness_of_fit_ref 0.953
_refine_ls_hydrogen_treatment mixed
_refine_ls_matrix_type full
_refine_ls_number_parameters 735
_refine_ls_number_reflns 13507
_refine_ls_number_restraints 44
_refine_ls_restrained_S_all 0.971
_refine_ls_R_factor_all 0.0935
_refine_ls_R_factor_gt 0.0580
_refine_ls_shift/su_max 0.001
_refine_ls_shift/su_mean 0.000
_refine_ls_structure_factor_coef Fsqd
_refine_ls_weighting_details 'calc w=1/[\s^2^(Fo^2^)+(0.0896P)^2^+0.0000P] where P=(Fo^2^+2Fc^2^)/3'
_refine_ls_weighting_scheme calc
_refine_ls_wR_factor_gt 0.1398
_refine_ls_wR_factor_ref 0.1518
_reflns_number_gt 8719
_reflns_number_total 13507
_reflns_threshold_expression >2sigma(I)
_cod_data_source_file c2sc20300f.txt
_cod_data_source_block 1-Y
_cod_depositor_comments
;
The following automatic conversions were performed:

'_symmetry_cell_setting' value 'Triclinic' changed to 'triclinic'
according to
/usr/data/users/saulius/automatic-downloads/retrospective/RSC/lib/dictionaries/cif_core.dic
dictionary named 'cif_core.dic' version 2.4.2 from 2011-04-26.

Automatic conversion script
Id: cif_fix_values 2281 2013-09-26 08:29:07Z andrius 
;
_cod_original_cell_volume 3921.1(9)
_cod_original_sg_symbol_H-M P-1
_cod_database_code 1515049

loop_
_symmetry_equiv_pos_as_xyz
'x, y, z'
'-x, -y, -z'

loop_
_atom_site_label
_atom_site_type_symbol
_atom_site_fract_x
_atom_site_fract_y
_atom_site_fract_z
_atom_site_U_iso_or_equiv
_atom_site_adp_type
_atom_site_occupancy
_atom_site_symmetry_multiplicity
_atom_site_calc_flag
_atom_site_refinement_flags
_atom_site_disorder_assembly
_atom_site_disorder_group
C4 C 0.7646(4) 0.3981(3) 0.2583(3) 0.0501(12) Uani 1 1 d . . .
H4A H 0.7421 0.3604 0.3036 0.060 Uiso 1 1 calc R A 1
H4B H 0.7891 0.3611 0.2248 0.060 Uiso 1 1 calc R A 1
C5 C 0.6589(6) 0.4418(5) 0.2895(8) 0.064(3) Uani 0.78(2) 1 d P B 2
H5A H 0.5962 0.4275 0.2738 0.077 Uiso 0.78(2) 1 calc PR B 2
H5B H 0.6448 0.4249 0.3394 0.077 Uiso 0.78(2) 1 calc PR B 2
C5' C 0.674(2) 0.4632(19) 0.240(2) 0.059(10) Uani 0.22(2) 1 d P B 1
H5'1 H 0.6817 0.4796 0.1908 0.071 Uiso 0.22(2) 1 calc PR B 1
H5'2 H 0.6026 0.4379 0.2606 0.071 Uiso 0.22(2) 1 calc PR B 1
C6 C 0.6804(5) 0.5357(4) 0.2646(4) 0.091(2) Uani 1 1 d . . .
H6A H 0.6356 0.5305 0.3108 0.110 Uiso 1 1 calc R B 1
H6B H 0.6544 0.5893 0.2352 0.110 Uiso 1 1 calc R B 1
C7 C 0.7971(4) 0.5383(3) 0.2645(3) 0.0661(16) Uani 1 1 d . B .
H7A H 0.8309 0.5846 0.2268 0.079 Uiso 1 1 calc R . .
H7B H 0.8056 0.5503 0.3074 0.079 Uiso 1 1 calc R . .
C8 C 1.1993(16) 0.5502(12) 0.0119(8) 0.070(3) Uani 0.50(3) 1 d P C 2
H8A H 1.1383 0.5117 0.0330 0.084 Uiso 0.50(3) 1 calc PR C 2
H8B H 1.2697 0.5153 0.0134 0.084 Uiso 0.50(3) 1 calc PR C 2
C9 C 1.192(3) 0.5981(11) -0.0617(10) 0.070(3) Uani 0.50(3) 1 d P C 2
H9A H 1.2289 0.5618 -0.0942 0.084 Uiso 0.50(3) 1 calc PR C 2
H9B H 1.1154 0.6126 -0.0661 0.084 Uiso 0.50(3) 1 calc PR C 2
C10 C 1.246(2) 0.6724(10) -0.0720(6) 0.070(3) Uani 0.50(3) 1 d P C 2
H10A H 1.2149 0.7205 -0.1038 0.084 Uiso 0.50(3) 1 calc PR C 2
H10B H 1.3246 0.6619 -0.0918 0.084 Uiso 0.50(3) 1 calc PR C 2
C11 C 1.2335(16) 0.6977(12) -0.0041(8) 0.070(3) Uani 0.50(3) 1 d P C 2
H11A H 1.3048 0.7099 0.0029 0.084 Uiso 0.50(3) 1 calc PR C 2
H11B H 1.1819 0.7496 -0.0009 0.084 Uiso 0.50(3) 1 calc PR C 2
C8' C 1.1539(17) 0.5553(12) 0.0121(8) 0.072(3) Uani 0.50(3) 1 d P C 1
H8'1 H 1.1867 0.4963 0.0286 0.087 Uiso 0.50(3) 1 calc PR C 1
H8'2 H 1.0734 0.5535 0.0249 0.087 Uiso 0.50(3) 1 calc PR C 1
C9' C 1.187(3) 0.5802(10) -0.0587(11) 0.072(3) Uani 0.50(3) 1 d P C 1
H9C H 1.1363 0.5621 -0.0817 0.087 Uiso 0.50(3) 1 calc PR C 1
H9D H 1.2621 0.5555 -0.0746 0.087 Uiso 0.50(3) 1 calc PR C 1
C10' C 1.183(2) 0.6853(9) -0.0702(7) 0.072(3) Uani 0.50(3) 1 d P C 1
H10C H 1.2460 0.7085 -0.1060 0.087 Uiso 0.50(3) 1 calc PR C 1
H10D H 1.1149 0.7118 -0.0842 0.087 Uiso 0.50(3) 1 calc PR C 1
C11' C 1.1886(17) 0.7058(11) -0.0100(8) 0.072(3) Uani 0.50(3) 1 d P C 1
H11C H 1.1241 0.7445 0.0041 0.087 Uiso 0.50(3) 1 calc PR C 1
H11D H 1.2552 0.7370 -0.0162 0.087 Uiso 0.50(3) 1 calc PR C 1
C12 C 1.4307(17) 0.6398(16) 0.1242(14) 0.084(4) Uani 0.52(4) 1 d P C 2
H12A H 1.4625 0.6609 0.1562 0.101 Uiso 0.52(4) 1 calc PR C 2
H12B H 1.4058 0.6897 0.0911 0.101 Uiso 0.52(4) 1 calc PR C 2
C13 C 1.5145(15) 0.5649(14) 0.0877(17) 0.084(4) Uani 0.52(4) 1 d P C 2
H13A H 1.5028 0.5700 0.0416 0.101 Uiso 0.52(4) 1 calc PR C 2
H13B H 1.5916 0.5758 0.0841 0.101 Uiso 0.52(4) 1 calc PR C 2
C12' C 1.4318(18) 0.6267(18) 0.0996(15) 0.084(4) Uani 0.48(4) 1 d P C 1
H12C H 1.4039 0.6366 0.0576 0.101 Uiso 0.48(4) 1 calc PR C 1
H12D H 1.4380 0.6848 0.1079 0.101 Uiso 0.48(4) 1 calc PR C 1
C13' C 1.5292(16) 0.5884(14) 0.0892(18) 0.084(4) Uani 0.48(4) 1 d P C 1
H13C H 1.5782 0.6077 0.1129 0.101 Uiso 0.48(4) 1 calc PR C 1
H13D H 1.5630 0.5965 0.0406 0.101 Uiso 0.48(4) 1 calc PR C 1
C14 C 1.4946(5) 0.4862(4) 0.1236(3) 0.0830(19) Uani 1 1 d . . .
H14A H 1.4733 0.4597 0.0904 0.100 Uiso 1 1 calc R C 1
H14B H 1.5560 0.4497 0.1406 0.100 Uiso 1 1 calc R C 1
C15 C 1.4010(4) 0.4944(3) 0.1795(3) 0.0661(16) Uani 1 1 d . C .
H15A H 1.3509 0.4474 0.1876 0.079 Uiso 1 1 calc R . .
H15B H 1.4262 0.4916 0.2215 0.079 Uiso 1 1 calc R . .
C20 C 1.0949(3) 0.2644(2) 0.32129(19) 0.0320(9) Uani 1 1 d . B .
C21 C 1.1201(3) 0.1771(3) 0.3635(2) 0.0390(10) Uani 1 1 d . . .
C22 C 1.1808(4) 0.1133(3) 0.3334(3) 0.0541(13) Uani 1 1 d . . .
H22 H 1.2079 0.1257 0.2861 0.065 Uiso 1 1 calc R . .
C23 C 1.2030(4) 0.0297(3) 0.3724(4) 0.081(2) Uani 1 1 d . . .
H23 H 1.2421 -0.0151 0.3515 0.098 Uiso 1 1 calc R . .
C24 C 1.1671(5) 0.0143(4) 0.4413(4) 0.085(2) Uani 1 1 d . . .
H24 H 1.1844 -0.0411 0.4681 0.102 Uiso 1 1 calc R . .
C25 C 1.1074(5) 0.0768(4) 0.4717(3) 0.0757(18) Uani 1 1 d . . .
H25 H 1.0829 0.0646 0.5193 0.091 Uiso 1 1 calc R . .
C26 C 1.0820(4) 0.1589(3) 0.4331(3) 0.0553(13) Uani 1 1 d . . .
H26 H 1.0389 0.2021 0.4543 0.066 Uiso 1 1 calc R . .
C27 C 1.2838(3) 0.2818(2) 0.2619(2) 0.0341(10) Uani 1 1 d . . .
C28 C 1.3409(4) 0.2915(3) 0.3100(2) 0.0418(11) Uani 1 1 d . . .
C29 C 1.2832(4) 0.3209(3) 0.3746(2) 0.0507(12) Uani 1 1 d . . .
H29 H 1.2028 0.3178 0.3794 0.061 Uiso 1 1 calc R . .
C30 C 1.3159(5) 0.2607(4) 0.4373(3) 0.0703(16) Uani 1 1 d . . .
H30A H 1.3011 0.2005 0.4394 0.105 Uiso 1 1 calc R . .
H30B H 1.2735 0.2793 0.4777 0.105 Uiso 1 1 calc R . .
H30C H 1.3940 0.2639 0.4347 0.105 Uiso 1 1 calc R . .
C31 C 1.3040(5) 0.4168(3) 0.3687(3) 0.0670(15) Uani 1 1 d . . .
H31A H 1.2654 0.4353 0.4100 0.100 Uiso 1 1 calc R . .
H31B H 1.2774 0.4537 0.3300 0.100 Uiso 1 1 calc R . .
H31C H 1.3827 0.4224 0.3624 0.100 Uiso 1 1 calc R . .
C32 C 1.4547(4) 0.2769(3) 0.2965(3) 0.0533(13) Uani 1 1 d . . .
H32 H 1.4937 0.2832 0.3288 0.064 Uiso 1 1 calc R . .
C33 C 1.5117(4) 0.2537(3) 0.2385(3) 0.0550(13) Uani 1 1 d . . .
H33 H 1.5892 0.2452 0.2300 0.066 Uiso 1 1 calc R . .
C34 C 1.4543(4) 0.2429(3) 0.1928(2) 0.0479(12) Uani 1 1 d . . .
H34 H 1.4933 0.2256 0.1528 0.057 Uiso 1 1 calc R . .
C35 C 1.3422(3) 0.2564(2) 0.2030(2) 0.0367(10) Uani 1 1 d . . .
C36 C 1.2847(4) 0.2416(3) 0.1505(2) 0.0423(11) Uani 1 1 d . . .
H36 H 1.2040 0.2489 0.1680 0.051 Uiso 1 1 calc R . .
C37 C 1.3107(4) 0.1510(3) 0.1373(3) 0.0543(13) Uani 1 1 d . . .
H37A H 1.2904 0.1078 0.1795 0.081 Uiso 1 1 calc R . .
H37B H 1.3892 0.1428 0.1189 0.081 Uiso 1 1 calc R . .
H37C H 1.2695 0.1435 0.1048 0.081 Uiso 1 1 calc R . .
C38 C 1.3143(5) 0.3098(3) 0.0844(3) 0.0645(14) Uani 1 1 d . . .
H38A H 1.2756 0.2999 0.0515 0.097 Uiso 1 1 calc R . .
H38B H 1.3934 0.3046 0.0667 0.097 Uiso 1 1 calc R . .
H38C H 1.2929 0.3685 0.0929 0.097 Uiso 1 1 calc R . .
C39 C 0.9017(3) 0.2758(3) 0.3759(2) 0.0374(10) Uani 1 1 d . . .
C40 C 0.8523(4) 0.3258(3) 0.4237(2) 0.0412(10) Uani 1 1 d . . .
C41 C 0.9032(4) 0.4070(3) 0.4269(2) 0.0494(12) Uani 1 1 d . . .
H41 H 0.9372 0.4361 0.3798 0.059 Uiso 1 1 calc R . .
C42 C 0.9925(5) 0.3847(4) 0.4672(3) 0.0749(17) Uani 1 1 d . . .
H42A H 1.0240 0.4385 0.4674 0.112 Uiso 1 1 calc R . .
H42B H 1.0497 0.3458 0.4468 0.112 Uiso 1 1 calc R . .
H42C H 0.9614 0.3555 0.5137 0.112 Uiso 1 1 calc R . .
C43 C 0.8187(5) 0.4733(3) 0.4566(3) 0.0711(16) Uani 1 1 d . . .
H43A H 0.7617 0.4897 0.4301 0.107 Uiso 1 1 calc R . .
H43B H 0.8550 0.5255 0.4554 0.107 Uiso 1 1 calc R . .
H43C H 0.7856 0.4471 0.5034 0.107 Uiso 1 1 calc R . .
C44 C 0.7559(4) 0.2982(3) 0.4687(2) 0.0560(13) Uani 1 1 d . . .
H44 H 0.7229 0.3304 0.5021 0.067 Uiso 1 1 calc R . .
C45 C 0.7078(4) 0.2263(3) 0.4662(3) 0.0574(13) Uani 1 1 d . . .
H45 H 0.6427 0.2084 0.4977 0.069 Uiso 1 1 calc R . .
C46 C 0.7543(4) 0.1808(3) 0.4180(2) 0.0504(12) Uani 1 1 d . . .
H46 H 0.7197 0.1316 0.4159 0.060 Uiso 1 1 calc R . .
C47 C 0.8507(3) 0.2039(3) 0.3717(2) 0.0390(10) Uani 1 1 d . . .
C48 C 0.8933(4) 0.1505(3) 0.3184(2) 0.0428(11) Uani 1 1 d . . .
H48 H 0.9638 0.1738 0.2904 0.051 Uiso 1 1 calc R . .
C49 C 0.9157(4) 0.0548(3) 0.3505(3) 0.0542(13) Uani 1 1 d . . .
H49A H 0.9456 0.0223 0.3151 0.081 Uiso 1 1 calc R . .
H49B H 0.8474 0.0305 0.3778 0.081 Uiso 1 1 calc R . .
H49C H 0.9686 0.0500 0.3792 0.081 Uiso 1 1 calc R . .
C50 C 0.8144(5) 0.1575(3) 0.2720(3) 0.0629(14) Uani 1 1 d . . .
H50A H 0.8457 0.1238 0.2376 0.094 Uiso 1 1 calc R . .
H50B H 0.8017 0.2190 0.2502 0.094 Uiso 1 1 calc R . .
H50C H 0.7449 0.1344 0.2984 0.094 Uiso 1 1 calc R . .
C51 C 1.0969(4) 0.7896(3) 0.1565(2) 0.0376(10) Uani 1 1 d . . .
C52 C 1.0618(4) 0.8855(3) 0.1507(2) 0.0429(11) Uani 1 1 d . . .
C53 C 0.9990(4) 0.9254(3) 0.1039(3) 0.0579(14) Uani 1 1 d . . .
H53 H 0.9776 0.8920 0.0773 0.069 Uiso 1 1 calc R . .
C54 C 0.9674(5) 1.0129(3) 0.0956(4) 0.0804(19) Uani 1 1 d . . .
H54 H 0.9241 1.0391 0.0635 0.097 Uiso 1 1 calc R . .
C55 C 0.9966(5) 1.0620(3) 0.1321(4) 0.0758(18) Uani 1 1 d . . .
H55 H 0.9750 1.1227 0.1250 0.091 Uiso 1 1 calc R . .
C56 C 1.0576(5) 1.0252(3) 0.1796(3) 0.0675(16) Uani 1 1 d . . .
H56 H 1.0773 1.0598 0.2059 0.081 Uiso 1 1 calc R . .
C57 C 1.0906(4) 0.9360(3) 0.1889(2) 0.0490(12) Uani 1 1 d . . .
H57 H 1.1330 0.9101 0.2216 0.059 Uiso 1 1 calc R . .
C58 C 0.9121(4) 0.7475(3) 0.1759(3) 0.0548(14) Uani 1 1 d . . .
C59 C 0.8581(10) 0.7375(9) 0.1186(6) 0.0630(15) Uani 0.496(10) 1 d PD D 2
C60 C 0.9178(9) 0.7076(7) 0.0563(6) 0.0630(15) Uani 0.496(10) 1 d PD D 2
H60 H 0.9953 0.6867 0.0583 0.076 Uiso 0.496(10) 1 calc PR D 2
C61 C 0.8427(9) 0.6293(7) 0.0679(7) 0.0630(15) Uani 0.496(10) 1 d PD D 2
H61A H 0.8621 0.6024 0.0287 0.095 Uiso 0.496(10) 1 calc PR D 2
H61B H 0.7658 0.6515 0.0738 0.095 Uiso 0.496(10) 1 calc PR D 2
H61C H 0.8535 0.5857 0.1083 0.095 Uiso 0.496(10) 1 calc PR D 2
C62 C 0.9094(10) 0.7749(7) -0.0088(6) 0.0630(15) Uani 0.496(10) 1 d PD D 2
H62A H 0.9268 0.8321 -0.0049 0.095 Uiso 0.496(10) 1 calc PR D 2
H62B H 0.8350 0.7787 -0.0164 0.095 Uiso 0.496(10) 1 calc PR D 2
H62C H 0.9613 0.7570 -0.0467 0.095 Uiso 0.496(10) 1 calc PR D 2
C63 C 0.7426(9) 0.7472(7) 0.1295(7) 0.0630(15) Uani 0.496(10) 1 d PD D 2
H63 H 0.7049 0.7378 0.0976 0.076 Uiso 0.496(10) 1 calc PR D 2
C64 C 0.6874(9) 0.7708(7) 0.1878(8) 0.0630(15) Uani 0.496(10) 1 d PD D 2
H64 H 0.6100 0.7784 0.1951 0.076 Uiso 0.496(10) 1 calc PR D 2
C65 C 0.7372(9) 0.7845(7) 0.2379(7) 0.0630(15) Uani 0.496(10) 1 d PD D 2
H65 H 0.6951 0.8024 0.2769 0.076 Uiso 0.496(10) 1 calc PR D 2
C66 C 0.8514(9) 0.7708(8) 0.2279(7) 0.0630(15) Uani 0.496(10) 1 d PD D 2
C67 C 0.9035(10) 0.7758(6) 0.2845(6) 0.0630(15) Uani 0.496(10) 1 d PD D 2
H67 H 0.9823 0.7860 0.2646 0.076 Uiso 0.496(10) 1 calc PR D 2
C68 C 0.8997(10) 0.6917(7) 0.3379(6) 0.0630(15) Uani 0.496(10) 1 d PD D 2
H68A H 0.9201 0.6419 0.3161 0.095 Uiso 0.496(10) 1 calc PR D 2
H68B H 0.8255 0.6864 0.3655 0.095 Uiso 0.496(10) 1 calc PR D 2
H68C H 0.9510 0.6924 0.3665 0.095 Uiso 0.496(10) 1 calc PR D 2
C69 C 0.8540(10) 0.8528(6) 0.3169(6) 0.0630(15) Uani 0.496(10) 1 d PD D 2
H69A H 0.8539 0.9065 0.2818 0.095 Uiso 0.496(10) 1 calc PR D 2
H69B H 0.8978 0.8593 0.3484 0.095 Uiso 0.496(10) 1 calc PR D 2
H69C H 0.7789 0.8418 0.3413 0.095 Uiso 0.496(10) 1 calc PR D 2
C59' C 0.8432(10) 0.7382(9) 0.1394(6) 0.0633(15) Uani 0.504(10) 1 d PD D 1
C60' C 0.8810(10) 0.7201(6) 0.0733(6) 0.0633(15) Uani 0.504(10) 1 d PD D 1
H60' H 0.9612 0.7266 0.0658 0.076 Uiso 0.504(10) 1 calc PR D 1
C61' C 0.8815(10) 0.6270(7) 0.0519(7) 0.0633(15) Uani 0.504(10) 1 d PD D 1
H61D H 0.9265 0.6298 0.0065 0.095 Uiso 0.504(10) 1 calc PR D 1
H61E H 0.8066 0.6155 0.0524 0.095 Uiso 0.504(10) 1 calc PR D 1
H61F H 0.9118 0.5800 0.0840 0.095 Uiso 0.504(10) 1 calc PR D 1
C62' C 0.8496(10) 0.7938(6) 0.0156(6) 0.0633(15) Uani 0.504(10) 1 d PD D 1
H62D H 0.8883 0.7817 -0.0279 0.095 Uiso 0.504(10) 1 calc PR D 1
H62E H 0.8703 0.8498 0.0198 0.095 Uiso 0.504(10) 1 calc PR D 1
H62F H 0.7706 0.7965 0.0186 0.095 Uiso 0.504(10) 1 calc PR D 1
C63' C 0.7287(10) 0.7529(8) 0.1628(7) 0.0633(15) Uani 0.504(10) 1 d PD D 1
H63' H 0.6790 0.7505 0.1354 0.076 Uiso 0.504(10) 1 calc PR D 1
C64' C 0.6920(9) 0.7703(7) 0.2243(7) 0.0633(15) Uani 0.504(10) 1 d PD D 1
H64' H 0.6156 0.7829 0.2379 0.076 Uiso 0.504(10) 1 calc PR D 1
C65' C 0.7580(9) 0.7715(7) 0.2705(7) 0.0633(15) Uani 0.504(10) 1 d PD D 1
H65' H 0.7263 0.7787 0.3149 0.076 Uiso 0.504(10) 1 calc PR D 1
C66' C 0.8706(9) 0.7618(8) 0.2486(6) 0.0633(15) Uani 0.504(10) 1 d PD D 1
C67' C 0.9424(10) 0.7580(7) 0.2980(6) 0.0633(15) Uani 0.504(10) 1 d PD D 1
H67' H 1.0182 0.7689 0.2713 0.076 Uiso 0.504(10) 1 calc PR D 1
C68' C 0.9471(10) 0.6684(7) 0.3444(6) 0.0633(15) Uani 0.504(10) 1 d PD D 1
H68D H 0.9816 0.6253 0.3179 0.095 Uiso 0.504(10) 1 calc PR D 1
H68E H 0.8728 0.6527 0.3675 0.095 Uiso 0.504(10) 1 calc PR D 1
H68F H 0.9900 0.6694 0.3778 0.095 Uiso 0.504(10) 1 calc PR D 1
C69' C 0.9071(10) 0.8294(7) 0.3385(6) 0.0633(15) Uani 0.504(10) 1 d PD D 1
H69D H 0.9094 0.8868 0.3075 0.095 Uiso 0.504(10) 1 calc PR D 1
H69E H 0.9568 0.8258 0.3689 0.095 Uiso 0.504(10) 1 calc PR D 1
H69F H 0.8324 0.8211 0.3648 0.095 Uiso 0.504(10) 1 calc PR D 1
C70 C 1.2810(4) 0.8101(3) 0.1618(3) 0.0601(15) Uani 1 1 d . . .
C71 C 1.3371(13) 0.8710(10) 0.1133(7) 0.0554(17) Uani 0.434(11) 1 d PD E 2
C72 C 1.3170(10) 0.8878(8) 0.0439(7) 0.0554(17) Uani 0.434(11) 1 d PD E 2
H72 H 1.2571 0.8518 0.0435 0.067 Uiso 0.434(11) 1 calc PR E 2
C73 C 1.2859(11) 0.9839(8) 0.0183(9) 0.0554(17) Uani 0.434(11) 1 d PD E 2
H73A H 1.2772 0.9936 -0.0283 0.083 Uiso 0.434(11) 1 calc PR E 2
H73B H 1.3436 1.0193 0.0202 0.083 Uiso 0.434(11) 1 calc PR E 2
H73C H 1.2170 1.0008 0.0466 0.083 Uiso 0.434(11) 1 calc PR E 2
C74 C 1.4257(10) 0.8608(7) -0.0039(7) 0.0554(17) Uani 0.434(11) 1 d PD E 2
H74A H 1.4457 0.7986 0.0116 0.083 Uiso 0.434(11) 1 calc PR E 2
H74B H 1.4846 0.8955 -0.0029 0.083 Uiso 0.434(11) 1 calc PR E 2
H74C H 1.4142 0.8715 -0.0500 0.083 Uiso 0.434(11) 1 calc PR E 2
C75 C 1.4097(11) 0.9235(8) 0.1290(7) 0.0554(17) Uani 0.434(11) 1 d PD E 2
H75 H 1.4451 0.9685 0.0947 0.067 Uiso 0.434(11) 1 calc PR E 2
C76 C 1.4286(10) 0.9090(7) 0.1940(7) 0.0554(17) Uani 0.434(11) 1 d PD E 2
H76 H 1.4811 0.9408 0.2028 0.067 Uiso 0.434(11) 1 calc PR E 2
C77 C 1.3728(10) 0.8503(7) 0.2440(7) 0.0554(17) Uani 0.434(11) 1 d PD E 2
H77 H 1.3838 0.8407 0.2888 0.067 Uiso 0.434(11) 1 calc PR E 2
C78 C 1.2983(10) 0.8040(7) 0.2285(6) 0.0554(17) Uani 0.434(11) 1 d PD E 2
C79 C 1.2779(10) 0.7181(7) 0.2811(6) 0.0554(17) Uani 0.434(11) 1 d PD E 2
H79 H 1.2161 0.6890 0.2745 0.067 Uiso 0.434(11) 1 calc PR E 2
C80 C 1.3734(11) 0.6522(6) 0.2934(7) 0.0554(17) Uani 0.434(11) 1 d PD E 2
H80A H 1.3937 0.6202 0.2571 0.083 Uiso 0.434(11) 1 calc PR E 2
H80B H 1.3521 0.6111 0.3367 0.083 Uiso 0.434(11) 1 calc PR E 2
H80C H 1.4360 0.6830 0.2944 0.083 Uiso 0.434(11) 1 calc PR E 2
C81 C 1.2400(11) 0.7649(7) 0.3405(6) 0.0554(17) Uani 0.434(11) 1 d PD E 2
H81A H 1.2059 0.7235 0.3808 0.083 Uiso 0.434(11) 1 calc PR E 2
H81B H 1.1869 0.8136 0.3289 0.083 Uiso 0.434(11) 1 calc PR E 2
H81C H 1.3033 0.7874 0.3493 0.083 Uiso 0.434(11) 1 calc PR E 2
C71' C 1.3299(12) 0.8705(9) 0.0971(6) 0.0787(16) Uani 0.566(11) 1 d PD E 1
C72' C 1.2906(10) 0.8948(7) 0.0313(6) 0.0787(16) Uani 0.566(11) 1 d PD E 1
H72' H 1.2246 0.8617 0.0375 0.094 Uiso 0.566(11) 1 calc PR E 1
C73' C 1.2578(10) 0.9907(7) 0.0107(8) 0.0787(16) Uani 0.566(11) 1 d PD E 1
H73D H 1.2331 1.0021 -0.0319 0.118 Uiso 0.566(11) 1 calc PR E 1
H73E H 1.3208 1.0249 0.0049 0.118 Uiso 0.566(11) 1 calc PR E 1
H73F H 1.1984 1.0076 0.0458 0.118 Uiso 0.566(11) 1 calc PR E 1
C74' C 1.3790(10) 0.8674(6) -0.0275(6) 0.0787(16) Uani 0.566(11) 1 d PD E 1
H74D H 1.4000 0.8049 -0.0149 0.118 Uiso 0.566(11) 1 calc PR E 1
H74E H 1.4434 0.9010 -0.0361 0.118 Uiso 0.566(11) 1 calc PR E 1
H74F H 1.3490 0.8793 -0.0682 0.118 Uiso 0.566(11) 1 calc PR E 1
C75' C 1.4190(9) 0.9133(7) 0.1025(7) 0.0787(16) Uani 0.566(11) 1 d PD E 1
H75' H 1.4558 0.9526 0.0640 0.094 Uiso 0.566(11) 1 calc PR E 1
C76' C 1.4535(9) 0.8996(7) 0.1618(7) 0.0787(16) Uani 0.566(11) 1 d PD E 1
H76' H 1.5099 0.9328 0.1644 0.094 Uiso 0.566(11) 1 calc PR E 1
C77' C 1.4091(9) 0.8396(6) 0.2172(7) 0.0787(16) Uani 0.566(11) 1 d PD E 1
H77' H 1.4383 0.8311 0.2565 0.094 Uiso 0.566(11) 1 calc PR E 1
C78' C 1.3227(9) 0.7896(7) 0.2197(6) 0.0787(16) Uani 0.566(11) 1 d PD E 1
C79' C 1.2409(9) 0.7434(7) 0.2914(6) 0.0787(16) Uani 0.566(11) 1 d PD E 1
H79' H 1.1813 0.7218 0.2764 0.094 Uiso 0.566(11) 1 calc PR E 1
C80' C 1.3076(11) 0.6588(6) 0.3185(6) 0.0787(16) Uani 0.566(11) 1 d PD E 1
H80D H 1.3370 0.6278 0.2821 0.118 Uiso 0.566(11) 1 calc PR E 1
H80E H 1.2599 0.6211 0.3554 0.118 Uiso 0.566(11) 1 calc PR E 1
H80F H 1.3680 0.6739 0.3350 0.118 Uiso 0.566(11) 1 calc PR E 1
C81' C 1.1822(10) 0.7842(7) 0.3479(6) 0.0787(16) Uani 0.566(11) 1 d PD E 1
H81D H 1.1459 0.7394 0.3850 0.118 Uiso 0.566(11) 1 calc PR E 1
H81E H 1.1273 0.8289 0.3323 0.118 Uiso 0.566(11) 1 calc PR E 1
H81F H 1.2345 0.8113 0.3637 0.118 Uiso 0.566(11) 1 calc PR E 1
N3 N 1.1696(3) 0.3047(2) 0.26956(16) 0.0325(8) Uani 1 1 d . B .
N4 N 0.9971(3) 0.3084(2) 0.32880(16) 0.0338(8) Uani 1 1 d . B .
N1 N 1.0270(3) 0.7312(2) 0.15854(18) 0.0394(9) Uani 1 1 d . B .
N2 N 1.1991(3) 0.7577(2) 0.1559(2) 0.0454(9) Uani 1 1 d . B .
O3 O 0.8482(2) 0.45348(17) 0.25669(16) 0.0461(8) Uani 1 1 d . B .
O2 O 1.1910(3) 0.6216(2) 0.04381(16) 0.0691(11) Uani 1 1 d . . .
O1 O 1.3475(3) 0.5794(2) 0.1572(2) 0.0692(11) Uani 1 1 d . . .
Y2 Y 1.04151(3) 0.41522(2) 0.22496(2) 0.03295(13) Uani 1 1 d . . .
Y1 Y 1.15480(3) 0.60802(2) 0.16075(2) 0.03708(14) Uani 1 1 d . B .
H4 H 1.001(3) 0.340(2) 0.1471(18) 0.035 Uiso 1 1 d . . .
H1 H 1.017(3) 0.549(3) 0.165(2) 0.046(11) Uiso 1 1 d . . .
H3 H 1.105(4) 0.531(3) 0.252(2) 0.063(14) Uiso 1 1 d . . .
H2 H 1.185(3) 0.472(3) 0.159(2) 0.049(12) Uiso 1 1 d . . .

loop_
_atom_site_aniso_label
_atom_site_aniso_U_11
_atom_site_aniso_U_22
_atom_site_aniso_U_33
_atom_site_aniso_U_23
_atom_site_aniso_U_13
_atom_site_aniso_U_12
C4 0.043(3) 0.043(3) 0.065(3) -0.013(2) -0.006(2) -0.015(2)
C5 0.039(4) 0.060(5) 0.091(9) -0.011(5) -0.011(4) -0.012(3)
C5' 0.056(17) 0.074(19) 0.05(2) 0.005(15) -0.023(15) -0.036(14)
C6 0.051(4) 0.061(4) 0.149(7) -0.014(4) -0.008(4) 0.004(3)
C7 0.043(3) 0.040(3) 0.109(5) -0.023(3) 0.000(3) 0.002(2)
C8 0.098(7) 0.050(4) 0.055(4) -0.005(3) -0.010(4) -0.008(5)
C9 0.098(7) 0.050(4) 0.055(4) -0.005(3) -0.010(4) -0.008(5)
C10 0.098(7) 0.050(4) 0.055(4) -0.005(3) -0.010(4) -0.008(5)
C11 0.098(7) 0.050(4) 0.055(4) -0.005(3) -0.010(4) -0.008(5)
C8' 0.103(7) 0.048(4) 0.054(4) 0.005(3) -0.009(4) -0.006(5)
C9' 0.103(7) 0.048(4) 0.054(4) 0.005(3) -0.009(4) -0.006(5)
C10' 0.103(7) 0.048(4) 0.054(4) 0.005(3) -0.009(4) -0.006(5)
C11' 0.103(7) 0.048(4) 0.054(4) 0.005(3) -0.009(4) -0.006(5)
C12 0.065(4) 0.040(6) 0.115(6) 0.010(8) 0.025(5) -0.017(3)
C13 0.065(4) 0.040(6) 0.115(6) 0.010(8) 0.025(5) -0.017(3)
C12' 0.065(4) 0.040(6) 0.115(6) 0.010(8) 0.025(5) -0.017(3)
C13' 0.065(4) 0.040(6) 0.115(6) 0.010(8) 0.025(5) -0.017(3)
C14 0.082(4) 0.058(3) 0.086(4) -0.001(3) 0.012(4) 0.003(3)
C15 0.052(3) 0.036(3) 0.092(4) 0.014(3) -0.008(3) -0.004(2)
C20 0.041(3) 0.0250(19) 0.029(2) -0.0029(17) -0.0056(19) -0.0083(18)
C21 0.039(3) 0.035(2) 0.038(3) 0.005(2) -0.007(2) -0.0086(19)
C22 0.044(3) 0.034(2) 0.073(4) 0.005(2) -0.004(3) -0.008(2)
C23 0.052(4) 0.036(3) 0.134(6) 0.016(3) -0.008(4) -0.006(2)
C24 0.068(4) 0.046(3) 0.114(6) 0.041(4) -0.019(4) -0.014(3)
C25 0.071(4) 0.075(4) 0.064(4) 0.039(3) -0.027(3) -0.027(3)
C26 0.054(3) 0.049(3) 0.056(3) 0.014(2) -0.018(3) -0.017(2)
C27 0.031(2) 0.027(2) 0.041(3) 0.0000(18) -0.004(2) -0.0087(17)
C28 0.049(3) 0.030(2) 0.045(3) 0.001(2) -0.009(2) -0.018(2)
C29 0.058(3) 0.056(3) 0.042(3) -0.008(2) -0.011(2) -0.022(2)
C30 0.097(5) 0.071(4) 0.044(3) -0.003(3) -0.020(3) -0.025(3)
C31 0.091(4) 0.056(3) 0.057(3) -0.017(3) -0.008(3) -0.024(3)
C32 0.048(3) 0.054(3) 0.059(3) 0.001(3) -0.022(3) -0.016(2)
C33 0.035(3) 0.058(3) 0.069(4) -0.004(3) -0.012(3) -0.006(2)
C34 0.038(3) 0.050(3) 0.051(3) -0.008(2) -0.003(2) -0.001(2)
C35 0.033(3) 0.029(2) 0.042(3) -0.0010(19) -0.004(2) -0.0028(18)
C36 0.039(3) 0.046(2) 0.042(3) -0.013(2) -0.004(2) -0.002(2)
C37 0.060(3) 0.045(3) 0.054(3) -0.011(2) -0.003(3) -0.008(2)
C38 0.082(4) 0.056(3) 0.055(3) -0.007(3) -0.019(3) -0.005(3)
C39 0.037(2) 0.037(2) 0.033(2) -0.0015(19) -0.003(2) -0.0046(19)
C40 0.044(3) 0.041(2) 0.034(2) -0.007(2) 0.002(2) -0.010(2)
C41 0.053(3) 0.055(3) 0.040(3) -0.016(2) 0.003(2) -0.018(2)
C42 0.065(4) 0.087(4) 0.088(4) -0.047(4) -0.014(3) -0.012(3)
C43 0.074(4) 0.058(3) 0.082(4) -0.033(3) 0.003(3) -0.013(3)
C44 0.053(3) 0.057(3) 0.051(3) -0.018(3) 0.010(2) -0.008(3)
C45 0.049(3) 0.056(3) 0.056(3) -0.010(3) 0.016(2) -0.017(2)
C46 0.047(3) 0.045(3) 0.054(3) -0.005(2) 0.000(2) -0.017(2)
C47 0.037(3) 0.035(2) 0.040(3) -0.0011(19) -0.002(2) -0.0099(19)
C48 0.048(3) 0.038(2) 0.041(3) -0.005(2) -0.006(2) -0.009(2)
C49 0.065(3) 0.033(2) 0.059(3) -0.004(2) -0.003(3) -0.015(2)
C50 0.083(4) 0.053(3) 0.058(3) -0.018(3) -0.018(3) -0.006(3)
C51 0.042(3) 0.029(2) 0.039(3) -0.0047(19) -0.003(2) -0.0097(19)
C52 0.044(3) 0.033(2) 0.048(3) -0.006(2) 0.000(2) -0.016(2)
C53 0.063(3) 0.035(2) 0.073(4) -0.003(2) -0.018(3) -0.007(2)
C54 0.079(4) 0.036(3) 0.127(6) -0.009(3) -0.037(4) 0.002(3)
C55 0.069(4) 0.035(3) 0.113(5) -0.020(3) 0.002(4) 0.000(3)
C56 0.076(4) 0.045(3) 0.077(4) -0.029(3) 0.022(3) -0.029(3)
C57 0.056(3) 0.037(2) 0.050(3) -0.009(2) 0.006(2) -0.020(2)
C58 0.044(3) 0.021(2) 0.092(4) -0.007(2) -0.002(3) -0.009(2)
C59 0.054(3) 0.047(2) 0.088(3) -0.0122(19) -0.015(2) -0.0057(18)
C60 0.054(3) 0.047(2) 0.088(3) -0.0122(19) -0.015(2) -0.0057(18)
C61 0.054(3) 0.047(2) 0.088(3) -0.0122(19) -0.015(2) -0.0057(18)
C62 0.054(3) 0.047(2) 0.088(3) -0.0122(19) -0.015(2) -0.0057(18)
C63 0.054(3) 0.047(2) 0.088(3) -0.0122(19) -0.015(2) -0.0057(18)
C64 0.054(3) 0.047(2) 0.088(3) -0.0122(19) -0.015(2) -0.0057(18)
C65 0.054(3) 0.047(2) 0.088(3) -0.0122(19) -0.015(2) -0.0057(18)
C66 0.054(3) 0.047(2) 0.088(3) -0.0122(19) -0.015(2) -0.0057(18)
C67 0.054(3) 0.047(2) 0.088(3) -0.0122(19) -0.015(2) -0.0057(18)
C68 0.054(3) 0.047(2) 0.088(3) -0.0122(19) -0.015(2) -0.0057(18)
C69 0.054(3) 0.047(2) 0.088(3) -0.0122(19) -0.015(2) -0.0057(18)
C59' 0.056(3) 0.054(2) 0.077(3) -0.0096(19) -0.011(2) -0.0104(18)
C60' 0.056(3) 0.054(2) 0.077(3) -0.0096(19) -0.011(2) -0.0104(18)
C61' 0.056(3) 0.054(2) 0.077(3) -0.0096(19) -0.011(2) -0.0104(18)
C62' 0.056(3) 0.054(2) 0.077(3) -0.0096(19) -0.011(2) -0.0104(18)
C63' 0.056(3) 0.054(2) 0.077(3) -0.0096(19) -0.011(2) -0.0104(18)
C64' 0.056(3) 0.054(2) 0.077(3) -0.0096(19) -0.011(2) -0.0104(18)
C65' 0.056(3) 0.054(2) 0.077(3) -0.0096(19) -0.011(2) -0.0104(18)
C66' 0.056(3) 0.054(2) 0.077(3) -0.0096(19) -0.011(2) -0.0104(18)
C67' 0.056(3) 0.054(2) 0.077(3) -0.0096(19) -0.011(2) -0.0104(18)
C68' 0.056(3) 0.054(2) 0.077(3) -0.0096(19) -0.011(2) -0.0104(18)
C69' 0.056(3) 0.054(2) 0.077(3) -0.0096(19) -0.011(2) -0.0104(18)
C70 0.051(3) 0.031(2) 0.101(4) -0.003(3) -0.027(3) -0.011(2)
C71 0.045(3) 0.038(2) 0.083(3) -0.016(2) -0.009(2) -0.0034(17)
C72 0.045(3) 0.038(2) 0.083(3) -0.016(2) -0.009(2) -0.0034(17)
C73 0.045(3) 0.038(2) 0.083(3) -0.016(2) -0.009(2) -0.0034(17)
C74 0.045(3) 0.038(2) 0.083(3) -0.016(2) -0.009(2) -0.0034(17)
C75 0.045(3) 0.038(2) 0.083(3) -0.016(2) -0.009(2) -0.0034(17)
C76 0.045(3) 0.038(2) 0.083(3) -0.016(2) -0.009(2) -0.0034(17)
C77 0.045(3) 0.038(2) 0.083(3) -0.016(2) -0.009(2) -0.0034(17)
C78 0.045(3) 0.038(2) 0.083(3) -0.016(2) -0.009(2) -0.0034(17)
C79 0.045(3) 0.038(2) 0.083(3) -0.016(2) -0.009(2) -0.0034(17)
C80 0.045(3) 0.038(2) 0.083(3) -0.016(2) -0.009(2) -0.0034(17)
C81 0.045(3) 0.038(2) 0.083(3) -0.016(2) -0.009(2) -0.0034(17)
C71' 0.062(3) 0.048(2) 0.118(4) -0.003(2) -0.017(2) -0.0072(17)
C72' 0.062(3) 0.048(2) 0.118(4) -0.003(2) -0.017(2) -0.0072(17)
C73' 0.062(3) 0.048(2) 0.118(4) -0.003(2) -0.017(2) -0.0072(17)
C74' 0.062(3) 0.048(2) 0.118(4) -0.003(2) -0.017(2) -0.0072(17)
C75' 0.062(3) 0.048(2) 0.118(4) -0.003(2) -0.017(2) -0.0072(17)
C76' 0.062(3) 0.048(2) 0.118(4) -0.003(2) -0.017(2) -0.0072(17)
C77' 0.062(3) 0.048(2) 0.118(4) -0.003(2) -0.017(2) -0.0072(17)
C78' 0.062(3) 0.048(2) 0.118(4) -0.003(2) -0.017(2) -0.0072(17)
C79' 0.062(3) 0.048(2) 0.118(4) -0.003(2) -0.017(2) -0.0072(17)
C80' 0.062(3) 0.048(2) 0.118(4) -0.003(2) -0.017(2) -0.0072(17)
C81' 0.062(3) 0.048(2) 0.118(4) -0.003(2) -0.017(2) -0.0072(17)
N3 0.0294(19) 0.0290(16) 0.0348(19) -0.0034(15) 0.0002(15) -0.0065(14)
N4 0.032(2) 0.0323(17) 0.0321(19) -0.0025(15) 0.0010(15) -0.0071(15)
N1 0.037(2) 0.0289(17) 0.049(2) -0.0046(16) -0.0053(17) -0.0064(16)
N2 0.035(2) 0.0318(18) 0.065(3) 0.0004(18) -0.0074(19) -0.0107(16)
O3 0.0332(17) 0.0330(15) 0.068(2) -0.0076(15) -0.0047(15) -0.0062(13)
O2 0.117(3) 0.0342(17) 0.043(2) -0.0040(15) 0.008(2) -0.0102(18)
O1 0.038(2) 0.0383(17) 0.112(3) 0.0100(19) -0.0023(19) -0.0074(15)
Y2 0.0334(2) 0.0255(2) 0.0353(2) -0.00054(17) -0.00216(18) -0.00656(16)
Y1 0.0350(3) 0.0251(2) 0.0438(3) 0.00026(18) 0.0006(2) -0.00706(17)

loop_
_atom_type_symbol
_atom_type_description
_atom_type_scat_dispersion_real
_atom_type_scat_dispersion_imag
_atom_type_scat_source
C C 0.0033 0.0016 'International Tables Vol C Tables 4.2.6.8 and 6.1.1.4'
H H 0.0000 0.0000 'International Tables Vol C Tables 4.2.6.8 and 6.1.1.4'
N N 0.0061 0.0033 'International Tables Vol C Tables 4.2.6.8 and 6.1.1.4'
O O 0.0106 0.0060 'International Tables Vol C Tables 4.2.6.8 and 6.1.1.4'
Y Y -2.7962 3.5667 'International Tables Vol C Tables 4.2.6.8 and 6.1.1.4'

loop_
_geom_angle_atom_site_label_1
_geom_angle_atom_site_label_2
_geom_angle_atom_site_label_3
_geom_angle
O3 C4 C5' 102.0(10)
O3 C4 C5 105.3(4)
C5' C4 C5 38.3(13)
O3 C4 H4A 111.4
C5' C4 H4A 111.4
C5 C4 H4A 75.0
O3 C4 H4B 111.4
C5' C4 H4B 111.4
C5 C4 H4B 137.5
H4A C4 H4B 109.2
C6 C5 C4 101.8(7)
C6 C5 H5A 111.4
C4 C5 H5A 111.4
C6 C5 H5B 111.4
C4 C5 H5B 111.4
H5A C5 H5B 109.3
C6 C5' C4 108.0(17)
C6 C5' H5'1 110.1
C4 C5' H5'1 110.1
C6 C5' H5'2 110.1
C4 C5' H5'2 110.1
H5'1 C5' H5'2 108.4
C5' C6 C7 105.3(12)
C5' C6 C5 40.0(14)
C7 C6 C5 104.2(5)
C5' C6 H6A 110.7
C7 C6 H6A 110.7
C5 C6 H6A 74.3
C5' C6 H6B 110.7
C7 C6 H6B 110.7
C5 C6 H6B 140.5
H6A C6 H6B 108.8
O3 C7 C6 106.5(4)
O3 C7 H7A 110.4
C6 C7 H7A 110.4
O3 C7 H7B 110.4
C6 C7 H7B 110.4
H7A C7 H7B 108.6
O2 C8 C9 101.8(13)
O2 C8 H8A 111.4
C9 C8 H8A 111.4
O2 C8 H8B 111.4
C9 C8 H8B 111.4
H8A C8 H8B 109.3
C10 C9 C8 103.5(19)
C10 C9 H9A 111.1
C8 C9 H9A 111.1
C10 C9 H9B 111.1
C8 C9 H9B 111.1
H9A C9 H9B 109.0
C9 C10 C11 108.6(13)
C9 C10 H10A 110.0
C11 C10 H10A 110.0
C9 C10 H10B 110.0
C11 C10 H10B 110.0
H10A C10 H10B 108.3
O2 C11 C10 103.1(10)
O2 C11 H11A 111.1
C10 C11 H11A 111.1
O2 C11 H11B 111.1
C10 C11 H11B 111.1
H11A C11 H11B 109.1
C9' C8' O2 108.9(11)
C9' C8' H8'1 109.9
O2 C8' H8'1 109.9
C9' C8' H8'2 109.9
O2 C8' H8'2 109.9
H8'1 C8' H8'2 108.3
C8' C9' C10' 101.4(16)
C8' C9' H9C 111.5
C10' C9' H9C 111.5
C8' C9' H9D 111.5
C10' C9' H9D 111.5
H9C C9' H9D 109.3
C11' C10' C9' 108.4(12)
C11' C10' H10C 110.0
C9' C10' H10C 110.0
C11' C10' H10D 110.0
C9' C10' H10D 110.0
H10C C10' H10D 108.4
C10' C11' O2 109.0(11)
C10' C11' H11C 109.9
O2 C11' H11C 109.9
C10' C11' H11D 109.9
O2 C11' H11D 109.9
H11C C11' H11D 108.3
O1 C12 C13 93(2)
O1 C12 H12A 113.0
C13 C12 H12A 113.0
O1 C12 H12B 113.0
C13 C12 H12B 113.0
H12A C12 H12B 110.4
C14 C13 C12 110.0(14)
C14 C13 H13A 109.7
C12 C13 H13A 109.7
C14 C13 H13B 109.7
C12 C13 H13B 109.7
H13A C13 H13B 108.2
C13' C12' O1 116.7(16)
C13' C12' H12C 108.1
O1 C12' H12C 108.1
C13' C12' H12D 108.1
O1 C12' H12D 108.1
H12C C12' H12D 107.3
C12' C13' C14 97.7(17)
C12' C13' H13C 112.2
C14 C13' H13C 112.2
C12' C13' H13D 112.2
C14 C13' H13D 112.2
H13C C13' H13D 109.8
C13 C14 C15 107.6(13)
C13 C14 C13' 10(3)
C15 C14 C13' 104.6(11)
C13 C14 H14A 100.8
C15 C14 H14A 110.8
C13' C14 H14A 110.8
C13 C14 H14B 117.4
C15 C14 H14B 110.8
C13' C14 H14B 110.8
H14A C14 H14B 108.9
O1 C15 C14 104.5(4)
O1 C15 H15A 110.9
C14 C15 H15A 110.9
O1 C15 H15B 110.9
C14 C15 H15B 110.9
H15A C15 H15B 108.9
N4 C20 N3 113.6(3)
N4 C20 C21 124.5(4)
N3 C20 C21 121.9(4)
N4 C20 Y2 57.11(19)
N3 C20 Y2 57.08(19)
C21 C20 Y2 170.4(3)
C22 C21 C26 119.4(4)
C22 C21 C20 119.8(4)
C26 C21 C20 120.8(4)
C21 C22 C23 120.6(5)
C21 C22 H22 119.7
C23 C22 H22 119.7
C24 C23 C22 118.8(6)
C24 C23 H23 120.6
C22 C23 H23 120.6
C25 C24 C23 121.2(5)
C25 C24 H24 119.4
C23 C24 H24 119.4
C24 C25 C26 120.2(6)
C24 C25 H25 119.9
C26 C25 H25 119.9
C21 C26 C25 119.7(5)
C21 C26 H26 120.2
C25 C26 H26 120.2
C35 C27 C28 119.3(4)
C35 C27 N3 119.6(4)
C28 C27 N3 120.8(4)
C32 C28 C27 118.4(4)
C32 C28 C29 119.3(4)
C27 C28 C29 122.3(4)
C28 C29 C30 112.0(4)
C28 C29 C31 110.2(4)
C30 C29 C31 111.8(4)
C28 C29 H29 107.5
C30 C29 H29 107.5
C31 C29 H29 107.5
C29 C30 H30A 109.5
C29 C30 H30B 109.5
H30A C30 H30B 109.5
C29 C30 H30C 109.5
H30A C30 H30C 109.5
H30B C30 H30C 109.5
C29 C31 H31A 109.5
C29 C31 H31B 109.5
H31A C31 H31B 109.5
C29 C31 H31C 109.5
H31A C31 H31C 109.5
H31B C31 H31C 109.5
C33 C32 C28 122.2(5)
C33 C32 H32 118.9
C28 C32 H32 118.9
C32 C33 C34 118.4(5)
C32 C33 H33 120.8
C34 C33 H33 120.8
C33 C34 C35 122.2(5)
C33 C34 H34 118.9
C35 C34 H34 118.9
C34 C35 C27 119.3(4)
C34 C35 C36 118.9(4)
C27 C35 C36 121.7(4)
C37 C36 C35 112.3(4)
C37 C36 C38 109.9(4)
C35 C36 C38 110.6(4)
C37 C36 H36 108.0
C35 C36 H36 108.0
C38 C36 H36 108.0
C36 C37 H37A 109.5
C36 C37 H37B 109.5
H37A C37 H37B 109.5
C36 C37 H37C 109.5
H37A C37 H37C 109.5
H37B C37 H37C 109.5
C36 C38 H38A 109.5
C36 C38 H38B 109.5
H38A C38 H38B 109.5
C36 C38 H38C 109.5
H38A C38 H38C 109.5
H38B C38 H38C 109.5
C47 C39 C40 120.1(4)
C47 C39 N4 123.1(4)
C40 C39 N4 116.4(4)
C44 C40 C39 118.2(4)
C44 C40 C41 120.7(4)
C39 C40 C41 121.0(4)
C42 C41 C40 112.0(4)
C42 C41 C43 108.6(4)
C40 C41 C43 112.8(4)
C42 C41 H41 107.7
C40 C41 H41 107.7
C43 C41 H41 107.7
C41 C42 H42A 109.5
C41 C42 H42B 109.5
H42A C42 H42B 109.5
C41 C42 H42C 109.5
H42A C42 H42C 109.5
H42B C42 H42C 109.5
C41 C43 H43A 109.5
C41 C43 H43B 109.5
H43A C43 H43B 109.5
C41 C43 H43C 109.5
H43A C43 H43C 109.5
H43B C43 H43C 109.5
C45 C44 C40 121.8(5)
C45 C44 H44 119.1
C40 C44 H44 119.1
C46 C45 C44 119.1(4)
C46 C45 H45 120.4
C44 C45 H45 120.4
C45 C46 C47 122.3(4)
C45 C46 H46 118.8
C47 C46 H46 118.8
C46 C47 C39 118.3(4)
C46 C47 C48 118.0(4)
C39 C47 C48 123.7(4)
C50 C48 C47 111.9(4)
C50 C48 C49 109.4(4)
C47 C48 C49 111.1(4)
C50 C48 H48 108.1
C47 C48 H48 108.1
C49 C48 H48 108.1
C48 C49 H49A 109.5
C48 C49 H49B 109.5
H49A C49 H49B 109.5
C48 C49 H49C 109.5
H49A C49 H49C 109.5
H49B C49 H49C 109.5
C48 C50 H50A 109.5
C48 C50 H50B 109.5
H50A C50 H50B 109.5
C48 C50 H50C 109.5
H50A C50 H50C 109.5
H50B C50 H50C 109.5
N2 C51 N1 114.8(3)
N2 C51 C52 123.3(4)
N1 C51 C52 121.7(4)
N2 C51 Y1 59.4(2)
N1 C51 Y1 55.4(2)
C52 C51 Y1 176.1(3)
C57 C52 C53 118.1(4)
C57 C52 C51 123.4(4)
C53 C52 C51 118.5(4)
C54 C53 C52 120.6(5)
C54 C53 H53 119.7
C52 C53 H53 119.7
C55 C54 C53 121.2(6)
C55 C54 H54 119.4
C53 C54 H54 119.4
C54 C55 C56 120.3(5)
C54 C55 H55 119.8
C56 C55 H55 119.8
C55 C56 C57 119.3(5)
C55 C56 H56 120.3
C57 C56 H56 120.3
C52 C57 C56 120.4(5)
C52 C57 H57 119.8
C56 C57 H57 119.8
C66 C58 C59' 104.8(7)
C66 C58 N1 130.6(7)
C59' C58 N1 124.6(6)
C66 C58 C66' 18.5(6)
C59' C58 C66' 121.1(7)
N1 C58 C66' 113.4(6)
C66 C58 C59 118.9(7)
C59' C58 C59 14.8(7)
N1 C58 C59 110.5(6)
C66' C58 C59 135.8(7)
C63 C59 C60 117.1(10)
C63 C59 C58 117.6(9)
C60 C59 C58 124.8(9)
C59 C60 C62 113.4(9)
C59 C60 C61 94.5(9)
C62 C60 C61 111.6(9)
C59 C60 H60 112.1
C62 C60 H60 112.1
C61 C60 H60 112.1
C60 C61 H61A 109.5
C60 C61 H61B 109.5
H61A C61 H61B 109.5
C60 C61 H61C 109.5
H61A C61 H61C 109.5
H61B C61 H61C 109.5
C60 C62 H62A 109.5
C60 C62 H62B 109.5
H62A C62 H62B 109.5
C60 C62 H62C 109.5
H62A C62 H62C 109.5
H62B C62 H62C 109.5
C64 C63 C59 117.2(11)
C64 C63 H63 121.4
C59 C63 H63 121.4
C63 C64 C65 124.7(11)
C63 C64 H64 117.6
C65 C64 H64 117.6
C66 C65 C64 117.4(11)
C66 C65 H65 121.3
C64 C65 H65 121.3
C58 C66 C65 123.9(10)
C58 C66 C67 118.4(9)
C65 C66 C67 117.5(11)
C66 C67 C68 112.9(9)
C66 C67 C69 112.2(9)
C68 C67 C69 110.0(9)
C66 C67 H67 107.1
C68 C67 H67 107.1
C69 C67 H67 107.1
C67 C68 H68A 109.5
C67 C68 H68B 109.5
H68A C68 H68B 109.5
C67 C68 H68C 109.5
H68A C68 H68C 109.5
H68B C68 H68C 109.5
C67 C69 H69A 109.5
C67 C69 H69B 109.5
H69A C69 H69B 109.5
C67 C69 H69C 109.5
H69A C69 H69C 109.5
H69B C69 H69C 109.5
C58 C59' C63' 120.1(10)
C58 C59' C60' 121.6(10)
C63' C59' C60' 118.1(11)
C59' C60' C62' 114.2(9)
C59' C60' C61' 127.3(10)
C62' C60' C61' 107.7(9)
C59' C60' H60' 101.0
C62' C60' H60' 101.0
C61' C60' H60' 101.0
C60' C61' H61D 109.5
C60' C61' H61E 109.5
H61D C61' H61E 109.5
C60' C61' H61F 109.5
H61D C61' H61F 109.5
H61E C61' H61F 109.5
C60' C62' H62D 109.5
C60' C62' H62E 109.5
H62D C62' H62E 109.5
C60' C62' H62F 109.5
H62D C62' H62F 109.5
H62E C62' H62F 109.5
C64' C63' C59' 118.8(11)
C64' C63' H63' 120.6
C59' C63' H63' 120.6
C63' C64' C65' 125.3(11)
C63' C64' H64' 117.3
C65' C64' H64' 117.3
C66' C65' C64' 117.7(11)
C66' C65' H65' 121.2
C64' C65' H65' 121.2
C65' C66' C67' 118.6(10)
C65' C66' C58 116.3(9)
C67' C66' C58 124.9(9)
C66' C67' C68' 111.6(8)
C66' C67' C69' 111.9(9)
C68' C67' C69' 111.0(9)
C66' C67' H67' 107.3
C68' C67' H67' 107.3
C69' C67' H67' 107.3
C67' C68' H68D 109.5
C67' C68' H68E 109.5
H68D C68' H68E 109.5
C67' C68' H68F 109.5
H68D C68' H68F 109.5
H68E C68' H68F 109.5
C67' C69' H69D 109.5
C67' C69' H69E 109.5
H69D C69' H69E 109.5
C67' C69' H69F 109.5
H69D C69' H69F 109.5
H69E C69' H69F 109.5
C71 C70 C78' 112.2(7)
C71 C70 C78 114.9(7)
C78' C70 C78 16.0(7)
C71 C70 N2 127.9(7)
C78' C70 N2 119.1(6)
C78 C70 N2 117.0(6)
C71 C70 C71' 13.7(7)
C78' C70 C71' 125.3(7)
C78 C70 C71' 128.6(7)
N2 C70 C71' 114.2(6)
C70 C71 C75 120.9(10)
C70 C71 C72 118.8(10)
C75 C71 C72 120.1(11)
C71 C72 C73 111.3(10)
C71 C72 C74 108.1(10)
C73 C72 C74 108.8(10)
C71 C72 H72 109.5
C73 C72 H72 109.5
C74 C72 H72 109.5
C72 C73 H73A 109.5
C72 C73 H73B 109.5
H73A C73 H73B 109.5
C72 C73 H73C 109.5
H73A C73 H73C 109.5
H73B C73 H73C 109.5
C72 C74 H74A 109.5
C72 C74 H74B 109.5
H74A C74 H74B 109.5
C72 C74 H74C 109.5
H74A C74 H74C 109.5
H74B C74 H74C 109.5
C76 C75 C71 120.8(11)
C76 C75 H75 119.6
C71 C75 H75 119.6
C77 C76 C75 120.1(11)
C77 C76 H76 120.0
C75 C76 H76 120.0
C76 C77 C78 118.0(11)
C76 C77 H77 121.0
C78 C77 H77 121.0
C77 C78 C70 125.0(9)
C77 C78 C79 110.4(10)
C70 C78 C79 119.0(9)
C80 C79 C78 119.7(10)
C80 C79 C81 110.0(9)
C78 C79 C81 93.3(9)
C80 C79 H79 110.8
C78 C79 H79 110.8
C81 C79 H79 110.8
C79 C80 H80A 109.5
C79 C80 H80B 109.5
H80A C80 H80B 109.5
C79 C80 H80C 109.5
H80A C80 H80C 109.5
H80B C80 H80C 109.5
C79 C81 H81A 109.5
C79 C81 H81B 109.5
H81A C81 H81B 109.5
C79 C81 H81C 109.5
H81A C81 H81C 109.5
H81B C81 H81C 109.5
C75' C71' C70 113.0(9)
C75' C71' C72' 118.5(10)
C70 C71' C72' 128.4(9)
C73' C72' C71' 113.5(10)
C73' C72' C74' 108.8(9)
C71' C72' C74' 111.4(9)
C73' C72' H72' 107.7
C71' C72' H72' 107.7
C74' C72' H72' 107.7
C72' C73' H73D 109.5
C72' C73' H73E 109.5
H73D C73' H73E 109.5
C72' C73' H73F 109.5
H73D C73' H73F 109.5
H73E C73' H73F 109.5
C72' C74' H74D 109.5
C72' C74' H74E 109.5
H74D C74' H74E 109.5
C72' C74' H74F 109.5
H74D C74' H74F 109.5
H74E C74' H74F 109.5
C76' C75' C71' 121.6(10)
C76' C75' H75' 119.2
C71' C75' H75' 119.2
C77' C76' C75' 121.7(10)
C77' C76' H76' 119.1
C75' C76' H76' 119.1
C76' C77' C78' 123.8(11)
C76' C77' H77' 118.1
C78' C77' H77' 118.1
C70 C78' C77' 114.1(9)
C70 C78' C79' 117.7(9)
C77' C78' C79' 123.2(11)
C81' C79' C80' 110.2(9)
C81' C79' C78' 128.3(9)
C80' C79' C78' 104.0(8)
C81' C79' H79' 104.0
C80' C79' H79' 104.0
C78' C79' H79' 104.0
C79' C80' H80D 109.5
C79' C80' H80E 109.5
H80D C80' H80E 109.5
C79' C80' H80F 109.5
H80D C80' H80F 109.5
H80E C80' H80F 109.5
C79' C81' H81D 109.5
C79' C81' H81E 109.5
H81D C81' H81E 109.5
C79' C81' H81F 109.5
H81D C81' H81F 109.5
H81E C81' H81F 109.5
C20 N3 C27 123.0(3)
C20 N3 Y2 95.0(2)
C27 N3 Y2 141.5(2)
C20 N4 C39 124.3(3)
C20 N4 Y2 95.0(2)
C39 N4 Y2 138.3(3)
C51 N1 C58 122.5(3)
C51 N1 Y1 97.0(3)
C58 N1 Y1 137.5(3)
C51 N2 C70 121.2(4)
C51 N2 Y1 93.1(2)
C70 N2 Y1 144.9(3)
C4 O3 C7 108.5(3)
C4 O3 Y2 123.6(2)
C7 O3 Y2 127.0(3)
C8 O2 C11 110.5(9)
C8 O2 C11' 107.8(10)
C11 O2 C11' 23.1(9)
C8 O2 C8' 21.7(8)
C11 O2 C8' 113.9(9)
C11' O2 C8' 102.5(9)
C8 O2 Y1 124.2(7)
C11 O2 Y1 123.6(7)
C11' O2 Y1 127.1(7)
C8' O2 Y1 121.8(6)
C12 O1 C15 108.2(9)
C12 O1 C12' 23.0(15)
C15 O1 C12' 104.7(9)
C12 O1 Y1 126.0(9)
C15 O1 Y1 125.3(3)
C12' O1 Y1 121.6(10)
N3 Y2 N4 55.59(11)
N3 Y2 O3 135.93(10)
N4 Y2 O3 80.40(10)
N3 Y2 C20 27.96(11)
N4 Y2 C20 27.85(11)
O3 Y2 C20 107.98(11)
N3 Y2 Y1 111.31(7)
N4 Y2 Y1 141.49(8)
O3 Y2 Y1 104.51(7)
C20 Y2 Y1 132.44(8)
N3 Y2 H4 96.9(8)
N4 Y2 H4 100.7(9)
O3 Y2 H4 88.3(9)
C20 Y2 H4 97.4(8)
Y1 Y2 H4 117.5(9)
N3 Y2 H1 146.3(10)
N4 Y2 H1 149.4(10)
O3 Y2 H1 75.1(10)
C20 Y2 H1 165.6(10)
Y1 Y2 H1 35.7(10)
H4 Y2 H1 96.7(13)
N3 Y2 H3 96.7(11)
N4 Y2 H3 106.2(11)
O3 Y2 H3 97.8(11)
C20 Y2 H3 105.5(11)
Y1 Y2 H3 35.6(11)
H4 Y2 H3 153.1(14)
H1 Y2 H3 60.2(15)
N3 Y2 H2 84.2(10)
N4 Y2 H2 137.9(10)
O3 Y2 H2 138.9(10)
C20 Y2 H2 111.9(10)
Y1 Y2 H2 38.5(10)
H4 Y2 H2 95.8(14)
H1 Y2 H2 63.8(14)
H3 Y2 H2 62.6(15)
O2 Y1 N1 93.92(12)
O2 Y1 O1 88.86(14)
N1 Y1 O1 136.95(11)
O2 Y1 N2 95.60(12)
N1 Y1 N2 55.12(11)
O1 Y1 N2 81.85(11)
O2 Y1 C51 95.56(11)
N1 Y1 C51 27.59(11)
O1 Y1 C51 109.37(12)
N2 Y1 C51 27.53(11)
O2 Y1 Y2 104.60(8)
N1 Y1 Y2 114.18(8)
O1 Y1 Y2 106.50(7)
N2 Y1 Y2 158.13(9)
C51 Y1 Y2 138.90(9)
O2 Y1 H1 87.3(11)
N1 Y1 H1 80.6(11)
O1 Y1 H1 142.5(11)
N2 Y1 H1 135.7(11)
C51 Y1 H1 108.2(11)
Y2 Y1 H1 39.5(11)
O2 Y1 H3 146.6(12)
N1 Y1 H3 104.1(12)
O1 Y1 H3 96.3(12)
N2 Y1 H3 117.7(12)
C51 Y1 H3 113.4(12)
Y2 Y1 H3 42.4(12)
H1 Y1 H3 68.7(17)
O2 Y1 H2 81.5(11)
N1 Y1 H2 147.3(10)
O1 Y1 H2 75.6(10)
N2 Y1 H2 157.2(11)
C51 Y1 H2 174.3(10)
Y2 Y1 H2 38.6(11)
H1 Y1 H2 67.0(15)
H3 Y1 H2 68.2(16)

loop_
_geom_bond_atom_site_label_1
_geom_bond_atom_site_label_2
_geom_bond_distance
C4 O3 1.436(5)
C4 C5' 1.49(3)
C4 C5 1.508(9)
C4 H4A 0.9900
C4 H4B 0.9900
C5 C6 1.485(10)
C5 H5A 0.9900
C5 H5B 0.9900
C5' C6 1.38(3)
C5' H5'1 0.9900
C5' H5'2 0.9900
C6 C7 1.475(7)
C6 H6A 0.9900
C6 H6B 0.9900
C7 O3 1.445(5)
C7 H7A 0.9900
C7 H7B 0.9900
C8 O2 1.424(18)
C8 C9 1.56(3)
C8 H8A 0.9900
C8 H8B 0.9900
C9 C10 1.37(2)
C9 H9A 0.9900
C9 H9B 0.9900
C10 C11 1.535(18)
C10 H10A 0.9900
C10 H10B 0.9900
C11 O2 1.436(18)
C11 H11A 0.9900
C11 H11B 0.9900
C8' C9' 1.41(3)
C8' O2 1.531(19)
C8' H8'1 0.9900
C8' H8'2 0.9900
C9' C10' 1.62(2)
C9' H9C 0.9900
C9' H9D 0.9900
C10' C11' 1.387(18)
C10' H10C 0.9900
C10' H10D 0.9900
C11' O2 1.525(16)
C11' H11C 0.9900
C11' H11D 0.9900
C12 O1 1.44(2)
C12 C13 1.69(5)
C12 H12A 0.9900
C12 H12B 0.9900
C13 C14 1.309(18)
C13 H13A 0.9900
C13 H13B 0.9900
C12' C13' 1.30(3)
C12' O1 1.52(2)
C12' H12C 0.9900
C12' H12D 0.9900
C13' C14 1.67(2)
C13' H13C 0.9900
C13' H13D 0.9900
C14 C15 1.474(7)
C14 H14A 0.9900
C14 H14B 0.9900
C15 O1 1.451(5)
C15 H15A 0.9900
C15 H15B 0.9900
C20 N4 1.337(5)
C20 N3 1.342(5)
C20 C21 1.491(5)
C20 Y2 2.852(4)
C21 C22 1.377(6)
C21 C26 1.393(6)
C22 C23 1.409(7)
C22 H22 0.9500
C23 C24 1.377(9)
C23 H23 0.9500
C24 C25 1.360(9)
C24 H24 0.9500
C25 C26 1.399(7)
C25 H25 0.9500
C26 H26 0.9500
C27 C35 1.403(6)
C27 C28 1.409(6)
C27 N3 1.423(5)
C28 C32 1.397(6)
C28 C29 1.528(6)
C29 C30 1.533(7)
C29 C31 1.539(6)
C29 H29 1.0000
C30 H30A 0.9800
C30 H30B 0.9800
C30 H30C 0.9800
C31 H31A 0.9800
C31 H31B 0.9800
C31 H31C 0.9800
C32 C33 1.368(7)
C32 H32 0.9500
C33 C34 1.376(6)
C33 H33 0.9500
C34 C35 1.377(6)
C34 H34 0.9500
C35 C36 1.520(6)
C36 C37 1.507(6)
C36 C38 1.533(6)
C36 H36 1.0000
C37 H37A 0.9800
C37 H37B 0.9800
C37 H37C 0.9800
C38 H38A 0.9800
C38 H38B 0.9800
C38 H38C 0.9800
C39 C47 1.399(6)
C39 C40 1.408(6)
C39 N4 1.427(5)
C40 C44 1.396(6)
C40 C41 1.522(6)
C41 C42 1.518(7)
C41 C43 1.536(7)
C41 H41 1.0000
C42 H42A 0.9800
C42 H42B 0.9800
C42 H42C 0.9800
C43 H43A 0.9800
C43 H43B 0.9800
C43 H43C 0.9800
C44 C45 1.367(7)
C44 H44 0.9500
C45 C46 1.360(7)
C45 H45 0.9500
C46 C47 1.393(6)
C46 H46 0.9500
C47 C48 1.519(6)
C48 C50 1.518(6)
C48 C49 1.523(6)
C48 H48 1.0000
C49 H49A 0.9800
C49 H49B 0.9800
C49 H49C 0.9800
C50 H50A 0.9800
C50 H50B 0.9800
C50 H50C 0.9800
C51 N2 1.324(5)
C51 N1 1.335(5)
C51 C52 1.511(6)
C51 Y1 2.861(4)
C52 C57 1.383(6)
C52 C53 1.388(6)
C53 C54 1.373(7)
C53 H53 0.9500
C54 C55 1.341(8)
C54 H54 0.9500
C55 C56 1.373(8)
C55 H55 0.9500
C56 C57 1.402(7)
C56 H56 0.9500
C57 H57 0.9500
C58 C66 1.281(13)
C58 C59' 1.321(13)
C58 N1 1.417(6)
C58 C66' 1.549(13)
C58 C59 1.554(13)
C59 C63 1.416(12)
C59 C60 1.497(12)
C60 C62 1.528(12)
C60 C61 1.585(12)
C60 H60 1.0000
C61 H61A 0.9800
C61 H61B 0.9800
C61 H61C 0.9800
C62 H62A 0.9800
C62 H62B 0.9800
C62 H62C 0.9800
C63 C64 1.370(14)
C63 H63 0.9500
C64 C65 1.406(15)
C64 H64 0.9500
C65 C66 1.404(13)
C65 H65 0.9500
C66 C67 1.500(13)
C67 C68 1.514(12)
C67 C69 1.534(12)
C67 H67 1.0000
C68 H68A 0.9800
C68 H68B 0.9800
C68 H68C 0.9800
C69 H69A 0.9800
C69 H69B 0.9800
C69 H69C 0.9800
C59' C63' 1.422(13)
C59' C60' 1.441(12)
C60' C62' 1.550(12)
C60' C61' 1.634(12)
C60' H60' 1.0000
C61' H61D 0.9800
C61' H61E 0.9800
C61' H61F 0.9800
C62' H62D 0.9800
C62' H62E 0.9800
C62' H62F 0.9800
C63' C64' 1.345(14)
C63' H63' 0.9500
C64' C65' 1.415(15)
C64' H64' 0.9500
C65' C66' 1.389(12)
C65' H65' 0.9500
C66' C67' 1.509(12)
C67' C68' 1.514(12)
C67' C69' 1.533(12)
C67' H67' 1.0000
C68' H68D 0.9800
C68' H68E 0.9800
C68' H68F 0.9800
C69' H69D 0.9800
C69' H69E 0.9800
C69' H69F 0.9800
C70 C71 1.347(14)
C70 C78' 1.381(13)
C70 C78 1.439(14)
C70 N2 1.441(6)
C70 C71' 1.502(13)
C71 C75 1.443(13)
C71 C72 1.486(13)
C72 C73 1.521(12)
C72 C74 1.577(12)
C72 H72 1.0000
C73 H73A 0.9800
C73 H73B 0.9800
C73 H73C 0.9800
C74 H74A 0.9800
C74 H74B 0.9800
C74 H74C 0.9800
C75 C76 1.393(14)
C75 H75 0.9500
C76 C77 1.341(13)
C76 H76 0.9500
C77 C78 1.393(12)
C77 H77 0.9500
C78 C79 1.534(13)
C79 C80 1.522(13)
C79 C81 1.549(13)
C79 H79 1.0000
C80 H80A 0.9800
C80 H80B 0.9800
C80 H80C 0.9800
C81 H81A 0.9800
C81 H81B 0.9800
C81 H81C 0.9800
C71' C75' 1.417(12)
C71' C72' 1.516(12)
C72' C73' 1.509(11)
C72' C74' 1.564(12)
C72' H72' 1.0000
C73' H73D 0.9800
C73' H73E 0.9800
C73' H73F 0.9800
C74' H74D 0.9800
C74' H74E 0.9800
C74' H74F 0.9800
C75' C76' 1.367(13)
C75' H75' 0.9500
C76' C77' 1.361(12)
C76' H76' 0.9500
C77' C78' 1.403(11)
C77' H77' 0.9500
C78' C79' 1.669(12)
C79' C81' 1.486(13)
C79' C80' 1.551(12)
C79' H79' 1.0000
C80' H80D 0.9800
C80' H80E 0.9800
C80' H80F 0.9800
C81' H81D 0.9800
C81' H81E 0.9800
C81' H81F 0.9800
N3 Y2 2.403(3)
N4 Y2 2.404(3)
N1 Y1 2.374(3)
N2 Y1 2.466(3)
O3 Y2 2.415(3)
O2 Y1 2.342(3)
O1 Y1 2.403(3)
Y2 Y1 3.3614(6)
Y2 H4 2.40(4)
Y2 H1 2.21(4)
Y2 H3 2.32(4)
Y2 H2 2.15(4)
Y1 H1 2.03(4)
Y1 H3 2.00(4)
Y1 H2 2.15(4)

loop_
_platon_squeeze_void_nr
_platon_squeeze_void_average_x
_platon_squeeze_void_average_y
_platon_squeeze_void_average_z
_platon_squeeze_void_volume
_platon_squeeze_void_count_electrons
_platon_squeeze_void_content
1 0.000 0.214 0.565 7 0 ' '
2 -0.017 0.250 0.133 9 0 ' '
3 0.017 0.750 0.867 9 0 ' '
4 0.000 0.786 0.435 7 0 ' '
5 0.118 0.557 0.381 20 0 ' '
6 0.500 0.075 0.500 690 106 ' '
7 0.392 0.194 0.968 20 1 ' '
8 0.445 0.662 0.958 11 0 ' '
9 0.555 0.338 0.042 11 0 ' '
10 0.608 0.806 0.032 20 1 ' '
11 0.882 0.443 0.619 20 0 ' '
